data_4035880
loop_
_publ_author_name
'Mart\'inez-Pardo, Pablo'
'Blay, Gonzalo'
'Vila, Carlos'
'Sanz-Marco, Amparo'
'Mu\~noz, M Carmen'
'Pedro, Jos\'e R'

_publ_section_title
;
 Enantioselective Synthesis of 5-Trifluoromethyl-2-oxazolines under Dual
 Silver/Organocatalysis.
;
_journal_issue 1
_journal_name_full 'The Journal of organic chemistry'
_journal_page_first 314
_journal_page_last 325
_journal_paper_doi 10.1021/acs.joc.8b02808
_journal_volume 84
_journal_year 2019
_chemical_absolute_configuration ad
_chemical_formula_sum 'C15 H15 Br F3 N O3'
_chemical_formula_weight 394.19
_space_group_crystal_system monoclinic
_space_group_IT_number 4
_space_group_name_Hall 'P 2yb'
_space_group_name_H-M_alt 'P 1 21 1'
_atom_sites_solution_hydrogens difmap
_audit_creation_method SHELXL-2014
_cell_angle_alpha 90
_cell_angle_beta 118.539(7)
_cell_angle_gamma 90
_cell_formula_units_Z 2
_cell_length_a 8.7236(5)
_cell_length_b 11.9043(4)
_cell_length_c 8.7256(4)
_cell_measurement_reflns_used 3336
_cell_measurement_temperature 200(1)
_cell_measurement_theta_max 27.5770
_cell_measurement_theta_min 4.3230
_cell_volume 796.04(8)
_computing_cell_refinement 'CrysAlisPro, Agilent Technologies'
_computing_data_collection 'CrysAlisPro, Agilent Technologies'
_computing_data_reduction 'CrysAlisPro, Agilent Technologies'
_computing_structure_refinement 'SHELXL-2014 (Sheldrick, 2014)'
_computing_structure_solution 'SHELXS-2014 (Sheldrick, 2014)'
_diffrn_ambient_temperature 200(1)
_diffrn_measured_fraction_theta_full 0.996
_diffrn_measured_fraction_theta_max 0.901
_diffrn_measurement_device_type 'SuperNova Sapphire3'
_diffrn_radiation_type MoK\a
_diffrn_radiation_wavelength 0.71073
_diffrn_reflns_av_R_equivalents 0.0327
_diffrn_reflns_av_unetI/netI 0.0573
_diffrn_reflns_Laue_measured_fraction_full 0.996
_diffrn_reflns_Laue_measured_fraction_max 0.901
_diffrn_reflns_limit_h_max 10
_diffrn_reflns_limit_h_min -11
_diffrn_reflns_limit_k_max 16
_diffrn_reflns_limit_k_min -15
_diffrn_reflns_limit_l_max 12
_diffrn_reflns_limit_l_min -11
_diffrn_reflns_number 6958
_diffrn_reflns_point_group_measured_fraction_full 0.895
_diffrn_reflns_point_group_measured_fraction_max 0.771
_diffrn_reflns_theta_full 25.000
_diffrn_reflns_theta_max 29.808
_diffrn_reflns_theta_min 3.423
_exptl_absorpt_coefficient_mu 2.626
_exptl_absorpt_correction_T_max 1.00000
_exptl_absorpt_correction_T_min 0.76962
_exptl_absorpt_correction_type multi-scan
_exptl_absorpt_process_details 'Empirical absorption correction'
_exptl_crystal_colour colorless
_exptl_crystal_density_diffrn 1.645
_exptl_crystal_description prismatic
_exptl_crystal_F_000 396
_exptl_crystal_size_max 0.120
_exptl_crystal_size_mid 0.100
_exptl_crystal_size_min 0.080
_refine_diff_density_max 0.612
_refine_diff_density_min -0.331
_refine_diff_density_rms 0.064
_refine_ls_abs_structure_details
;
 Flack x determined using 1144 quotients [(I+)-(I-)]/[(I+)+(I-)]
 (Parsons, Flack and Wagner, Acta Cryst. B69 (2013) 249-259).
;
_refine_ls_abs_structure_Flack 0.030(7)
_refine_ls_extinction_method none
_refine_ls_goodness_of_fit_ref 0.813
_refine_ls_hydrogen_treatment refall
_refine_ls_matrix_type full
_refine_ls_number_parameters 268
_refine_ls_number_reflns 3533
_refine_ls_number_restraints 1
_refine_ls_restrained_S_all 0.812
_refine_ls_R_factor_all 0.0395
_refine_ls_R_factor_gt 0.0336
_refine_ls_shift/su_max 0.008
_refine_ls_shift/su_mean 0.001
_refine_ls_structure_factor_coef Fsqd
_refine_ls_weighting_details 'w=1/[\s^2^(Fo^2^)+(0.0566P)^2^] where P=(Fo^2^+2Fc^2^)/3'
_refine_ls_weighting_scheme calc
_refine_ls_wR_factor_gt 0.0766
_refine_ls_wR_factor_ref 0.0835
_reflns_Friedel_coverage 0.639
_reflns_Friedel_fraction_full 0.783
_reflns_Friedel_fraction_max 0.630
_reflns_number_gt 3225
_reflns_number_total 3533
_reflns_threshold_expression 'I > 2\s(I)'
_cod_data_source_file jo8b02808_si_003.cif
_cod_data_source_block shelx
_cod_original_cell_volume 796.03(8)
_cod_original_sg_symbol_H-M 'P 21'
_cod_database_code 4035880
_shelx_space_group_comment
;
The symmetry employed for this shelxl refinement is uniquely defined
by the following loop, which should always be used as a source of
symmetry information in preference to the above space-group names.
They are only intended as comments.
;
_shelx_estimated_absorpt_t_min 0.743
_shelx_estimated_absorpt_t_max 0.817
_shelxl_version_number 2014-1

loop_
_space_group_symop_operation_xyz
'x, y, z'
'-x, y+1/2, -z'

loop_
_atom_site_label
_atom_site_type_symbol
_atom_site_fract_x
_atom_site_fract_y
_atom_site_fract_z
_atom_site_U_iso_or_equiv
_atom_site_adp_type
_atom_site_occupancy
_atom_site_site_symmetry_order
_atom_site_calc_flag
Br Br 0.67912(5) 0.66209(4) 0.77876(5) 0.03202(13) Uani 1 1 d
O1 O 0.9255(4) 0.9756(3) 0.6439(4) 0.0303(7) Uani 1 1 d
O2 O 0.4033(4) 0.8858(4) 0.5930(5) 0.0402(9) Uani 1 1 d
O3 O 0.6506(4) 0.9714(3) 0.7924(3) 0.0254(6) Uani 1 1 d
N N 0.6367(6) 0.9889(4) 0.4492(5) 0.0329(9) Uani 1 1 d
C1 C 0.8568(5) 0.8676(4) 0.6617(5) 0.0227(8) Uani 1 1 d
C2 C 0.9404(5) 0.8350(3) 0.8526(5) 0.0205(8) Uani 1 1 d
C3 C 0.8796(5) 0.7505(4) 0.9207(5) 0.0233(8) Uani 1 1 d
C4 C 0.9630(6) 0.7259(4) 1.0966(6) 0.0288(9) Uani 1 1 d
C5 C 1.1102(6) 0.7851(4) 1.2106(6) 0.0310(10) Uani 1 1 d
C6 C 1.1743(6) 0.8688(4) 1.1462(6) 0.0318(10) Uani 1 1 d
C7 C 1.0906(5) 0.8929(4) 0.9710(6) 0.0259(9) Uani 1 1 d
C8 C 0.9206(6) 0.7865(5) 0.5651(6) 0.0323(10) Uani 1 1 d
C9 C 0.7869(7) 1.0304(4) 0.5128(6) 0.0340(11) Uani 1 1 d
C10 C 0.6554(5) 0.8856(4) 0.5522(5) 0.0234(8) Uani 1 1 d
C11 C 0.5532(5) 0.9115(4) 0.6506(5) 0.0247(8) Uani 1 1 d
C12 C 0.5806(6) 1.0120(4) 0.9084(6) 0.0291(9) Uani 1 1 d
C13 C 0.4313(10) 1.0913(6) 0.8082(9) 0.0526(16) Uani 1 1 d
C14 C 0.5280(9) 0.9124(6) 0.9809(8) 0.0405(12) Uani 1 1 d
C15 C 0.7372(9) 1.0718(6) 1.0513(8) 0.0448(14) Uani 1 1 d
F1 F 0.8811(4) 0.6810(3) 0.5733(4) 0.0424(8) Uani 1 1 d
F2 F 1.0941(4) 0.7916(3) 0.6330(4) 0.0454(8) Uani 1 1 d
F3 F 0.8532(4) 0.8134(3) 0.3966(4) 0.0476(8) Uani 1 1 d
H10 H 0.596(5) 0.824(4) 0.477(5) 0.011(10) Uiso 1 1 d
H4 H 0.910(6) 0.674(6) 1.134(6) 0.044(14) Uiso 1 1 d
H14C H 0.438(8) 0.878(6) 0.899(8) 0.043(17) Uiso 1 1 d
H14A H 0.492(8) 0.946(5) 1.074(9) 0.045(18) Uiso 1 1 d
H5 H 1.166(7) 0.767(5) 1.328(7) 0.040(15) Uiso 1 1 d
H6 H 1.267(8) 0.900(6) 1.219(7) 0.047(17) Uiso 1 1 d
H13C H 0.482(8) 1.153(9) 0.759(8) 0.08(2) Uiso 1 1 d
H7 H 1.140(8) 0.941(6) 0.925(8) 0.06(2) Uiso 1 1 d
H13B H 0.404(8) 1.129(6) 0.902(8) 0.07(2) Uiso 1 1 d
H14B H 0.611(9) 0.863(6) 1.039(9) 0.06(2) Uiso 1 1 d
H13A H 0.329(9) 1.058(7) 0.721(8) 0.06(2) Uiso 1 1 d
H9 H 0.810(9) 1.103(6) 0.478(9) 0.06(2) Uiso 1 1 d
H15A H 0.818(10) 1.023(6) 1.110(9) 0.05(2) Uiso 1 1 d
H15B H 0.763(8) 1.129(6) 0.993(8) 0.06(2) Uiso 1 1 d
H15C H 0.697(10) 1.103(6) 1.146(9) 0.08(2) Uiso 1 1 d

loop_
_atom_site_aniso_label
_atom_site_aniso_U_11
_atom_site_aniso_U_22
_atom_site_aniso_U_33
_atom_site_aniso_U_23
_atom_site_aniso_U_13
_atom_site_aniso_U_12
Br 0.0292(2) 0.0270(2) 0.0339(2) -0.0001(2) 0.01027(16) -0.0085(2)
O1 0.0324(16) 0.0340(18) 0.0241(15) 0.0022(13) 0.0133(13) -0.0097(14)
O2 0.0210(16) 0.063(3) 0.0341(18) -0.0113(18) 0.0110(14) -0.0034(17)
O3 0.0237(14) 0.0329(17) 0.0204(14) -0.0019(12) 0.0111(12) 0.0018(13)
N 0.041(2) 0.035(2) 0.0232(18) 0.0065(17) 0.0160(18) 0.0063(19)
C1 0.0255(19) 0.022(2) 0.0204(18) -0.0034(15) 0.0109(16) -0.0021(16)
C2 0.0205(18) 0.0201(19) 0.0208(18) -0.0021(15) 0.0098(15) 0.0006(15)
C3 0.0206(19) 0.022(2) 0.026(2) -0.0021(16) 0.0104(17) -0.0025(16)
C4 0.030(2) 0.027(2) 0.029(2) 0.0026(18) 0.0144(19) -0.0005(18)
C5 0.034(2) 0.033(3) 0.0207(19) 0.0008(18) 0.0088(19) 0.0001(19)
C6 0.028(2) 0.031(3) 0.025(2) -0.0004(19) 0.0042(19) -0.0022(19)
C7 0.023(2) 0.026(2) 0.026(2) -0.0001(17) 0.0088(17) -0.0044(17)
C8 0.029(2) 0.044(3) 0.026(2) -0.0050(19) 0.0155(19) 0.003(2)
C9 0.049(3) 0.030(2) 0.023(2) 0.0057(19) 0.018(2) 0.002(2)
C10 0.0210(19) 0.029(2) 0.0170(17) -0.0020(16) 0.0067(16) 0.0012(17)
C11 0.0226(19) 0.029(2) 0.0214(19) 0.0033(17) 0.0095(17) 0.0051(16)
C12 0.026(2) 0.038(3) 0.025(2) -0.0029(18) 0.0139(18) 0.0017(18)
C13 0.059(4) 0.054(4) 0.046(3) 0.007(3) 0.026(3) 0.029(3)
C14 0.045(4) 0.046(3) 0.038(3) -0.002(3) 0.025(3) -0.005(3)
C15 0.054(4) 0.054(4) 0.035(3) -0.016(3) 0.029(3) -0.016(3)
F1 0.0518(16) 0.032(2) 0.0494(15) -0.0151(14) 0.0292(14) 0.0006(14)
F2 0.0283(14) 0.067(2) 0.0478(17) -0.0087(15) 0.0234(13) 0.0062(14)
F3 0.0534(19) 0.069(2) 0.0285(14) -0.0031(14) 0.0260(14) 0.0127(17)

loop_
_atom_type_symbol
_atom_type_description
_atom_type_scat_dispersion_real
_atom_type_scat_dispersion_imag
_atom_type_scat_source
C C 0.0033 0.0016 'International Tables Vol C Tables 4.2.6.8 and 6.1.1.4'
H H 0.0000 0.0000 'International Tables Vol C Tables 4.2.6.8 and 6.1.1.4'
N N 0.0061 0.0033 'International Tables Vol C Tables 4.2.6.8 and 6.1.1.4'
O O 0.0106 0.0060 'International Tables Vol C Tables 4.2.6.8 and 6.1.1.4'
F F 0.0171 0.0103 'International Tables Vol C Tables 4.2.6.8 and 6.1.1.4'
Br Br -0.2901 2.4595 'International Tables Vol C Tables 4.2.6.8 and 6.1.1.4'

loop_
_geom_angle_atom_site_label_1
_geom_angle_atom_site_label_2
_geom_angle_atom_site_label_3
_geom_angle
C9 O1 C1 105.3(3)
C11 O3 C12 121.3(3)
C9 N C10 105.6(4)
O1 C1 C2 109.7(3)
O1 C1 C8 102.6(3)
C2 C1 C8 109.2(3)
O1 C1 C10 102.4(3)
C2 C1 C10 121.2(3)
C8 C1 C10 110.1(3)
C3 C2 C7 116.9(4)
C3 C2 C1 124.8(4)
C7 C2 C1 118.3(4)
C4 C3 C2 121.4(4)
C4 C3 Br 116.0(3)
C2 C3 Br 122.6(3)
C3 C4 C5 120.5(4)
C4 C5 C6 119.3(4)
C7 C6 C5 119.9(4)
C6 C7 C2 122.0(4)
F1 C8 F3 107.4(4)
F1 C8 F2 106.9(4)
F3 C8 F2 106.6(4)
F1 C8 C1 113.2(4)
F3 C8 C1 111.5(4)
F2 C8 C1 110.8(4)
N C9 O1 120.1(4)
N C10 C11 104.3(3)
N C10 C1 104.4(4)
C11 C10 C1 118.0(3)
O2 C11 O3 128.0(4)
O2 C11 C10 121.6(4)
O3 C11 C10 110.2(3)
O3 C12 C13 109.3(4)
O3 C12 C14 109.5(4)
C13 C12 C14 112.5(5)
O3 C12 C15 102.1(4)
C13 C12 C15 111.9(5)
C14 C12 C15 111.0(5)

loop_
_geom_bond_atom_site_label_1
_geom_bond_atom_site_label_2
_geom_bond_distance
Br C3 1.905(4)
O1 C9 1.369(6)
O1 C1 1.458(5)
O2 C11 1.195(5)
O3 C11 1.325(5)
O3 C12 1.490(5)
N C9 1.254(7)
N C10 1.486(6)
C1 C2 1.515(5)
C1 C8 1.549(6)
C1 C10 1.562(6)
C2 C3 1.396(6)
C2 C7 1.402(6)
C3 C4 1.380(6)
C4 C5 1.384(7)
C5 C6 1.386(7)
C6 C7 1.373(6)
C8 F1 1.313(6)
C8 F3 1.335(5)
C8 F2 1.338(5)
C10 C11 1.536(6)
C12 C13 1.505(7)
C12 C14 1.514(7)
C12 C15 1.517(7)
